data_7051949
loop_
_publ_author_name
'Clark, Thomas E.'
'Makha, Mohamed'
'Sobolev, Alexandre N.'
'Su, Dian'
'Rohrs, Henry'
'Gross, Michael L.'
'Atwood, Jerry L.'
'Raston, Colin L.'

_publ_section_title
;
 Self-organised nano-arrays of p-phosphonic acid functionalised higher
 order calixarenes
;
_journal_issue 9
_journal_name_full 'New Journal of Chemistry'
_journal_page_first 1478
_journal_paper_doi 10.1039/b801256c
_journal_volume 32
_journal_year 2008
_chemical_formula_moiety 'C54 H42 Br6 O12, 2(C8 H10)'
_chemical_formula_sum 'C70 H62 Br6 O12'
_chemical_formula_weight 1574.66
_chemical_name_systematic
;
?
;
_space_group_IT_number 2
_symmetry_cell_setting triclinic
_symmetry_space_group_name_Hall '-P 1'
_symmetry_space_group_name_H-M 'P -1'
_atom_sites_solution_hydrogens geom
_atom_sites_solution_primary direct
_atom_sites_solution_secondary difmap
_audit_creation_method SHELXL-97
_cell_angle_alpha 112.802(2)
_cell_angle_beta 98.427(2)
_cell_angle_gamma 110.792(2)
_cell_formula_units_Z 1
_cell_length_a 11.347(2)
_cell_length_b 12.878(2)
_cell_length_c 13.849(2)
_cell_measurement_reflns_used 5919
_cell_measurement_temperature 153(2)
_cell_measurement_theta_max 28.0
_cell_measurement_theta_min 2.52
_cell_volume 1646.6(5)
_computing_cell_refinement 'Bruker SAINT'
_computing_data_collection 'Bruker SMART'
_computing_data_reduction 'Bruker SAINT'
_computing_molecular_graphics 'Bruker SHELXTL, v. 5.1'
_computing_publication_material 'Bruker SHELXTL, v. 5.1'
_computing_structure_refinement 'Bruker SHELXTL, v. 5.1'
_computing_structure_solution 'Bruker SHELXTL, v. 5.1'
_diffrn_ambient_temperature 153(2)
_diffrn_measured_fraction_theta_full 0.960
_diffrn_measured_fraction_theta_max 0.960
_diffrn_measurement_device_type 'Bruker AXS CCD'
_diffrn_measurement_method '\w scans'
_diffrn_radiation_monochromator graphite
_diffrn_radiation_source 'sealed tube'
_diffrn_radiation_type MoK\a
_diffrn_radiation_wavelength 0.71073
_diffrn_reflns_av_R_equivalents 0.0345
_diffrn_reflns_av_sigmaI/netI 0.0613
_diffrn_reflns_limit_h_max 14
_diffrn_reflns_limit_h_min -14
_diffrn_reflns_limit_k_max 16
_diffrn_reflns_limit_k_min -16
_diffrn_reflns_limit_l_max 18
_diffrn_reflns_limit_l_min -18
_diffrn_reflns_number 14667
_diffrn_reflns_theta_full 28.00
_diffrn_reflns_theta_max 28.00
_diffrn_reflns_theta_min 1.69
_exptl_absorpt_coefficient_mu 3.719
_exptl_absorpt_correction_T_max 0.7552
_exptl_absorpt_correction_T_min 0.3178
_exptl_absorpt_correction_type multi-scan
_exptl_absorpt_process_details 'SADABS - Bruker area detector absorption corrections'
_exptl_crystal_colour colorless
_exptl_crystal_density_diffrn 1.588
_exptl_crystal_density_meas ?
_exptl_crystal_density_method .
_exptl_crystal_description plate
_exptl_crystal_F_000 788
_exptl_crystal_size_max 0.40
_exptl_crystal_size_mid 0.20
_exptl_crystal_size_min 0.08
_refine_diff_density_max 1.440
_refine_diff_density_min -1.060
_refine_diff_density_rms 0.106
_refine_ls_extinction_coef 0
_refine_ls_extinction_method none
_refine_ls_goodness_of_fit_ref 1.008
_refine_ls_hydrogen_treatment constr
_refine_ls_matrix_type full
_refine_ls_number_parameters 397
_refine_ls_number_reflns 7632
_refine_ls_number_restraints 0
_refine_ls_restrained_S_all 1.008
_refine_ls_R_factor_all 0.0720
_refine_ls_R_factor_gt 0.0488
_refine_ls_shift/su_max 0.001
_refine_ls_shift/su_mean 0.000
_refine_ls_structure_factor_coef Fsqd
_refine_ls_weighting_details 'calc w=1/[\s^2^(Fo^2^)+(0.0767P)^2^+0.0000P] where P=(Fo^2^+2Fc^2^)/3'
_refine_ls_weighting_scheme calc
_refine_ls_wR_factor_gt 0.1251
_refine_ls_wR_factor_ref 0.1356
_reflns_number_gt 5452
_reflns_number_total 7632
_reflns_threshold_expression >2sigma(I)
_cod_data_source_file b801256c.txt
_cod_data_source_block tc027
_cod_depositor_comments
;
The following automatic conversions were performed:
'_symmetry_cell_setting' value 'Triclinic' changed to 'triclinic'
according to '/home/saulius/struct/CIF-dictionaries/cif_core.dic'
dictionary named 'cif_core.dic' version 2.4.1 from 2010-06-29.

Automatic conversion script
Id: cif_fix_enum 1527 2010-12-29 10:47:43Z saulius 
;
_cod_database_code 7051949

loop_
_symmetry_equiv_pos_as_xyz
'x, y, z'
'-x, -y, -z'

loop_
_atom_site_label
_atom_site_type_symbol
_atom_site_fract_x
_atom_site_fract_y
_atom_site_fract_z
_atom_site_U_iso_or_equiv
_atom_site_adp_type
_atom_site_occupancy
_atom_site_symmetry_multiplicity
_atom_site_calc_flag
_atom_site_refinement_flags
_atom_site_disorder_assembly
_atom_site_disorder_group
Br1 Br 0.43419(4) -0.38025(5) -0.00891(4) 0.04973(14) Uani 1 1 d . . .
O1 O -0.1014(2) -0.3939(2) -0.1533(2) 0.0303(5) Uani 1 1 d . . .
C11 C 0.0178(3) -0.4031(3) -0.1243(3) 0.0257(7) Uani 1 1 d . . .
C12 C 0.0781(3) -0.3580(3) -0.0120(3) 0.0283(7) Uani 1 1 d . . .
C13 C 0.2009(4) -0.3547(3) 0.0212(3) 0.0305(8) Uani 1 1 d . . .
H13 H 0.2446 -0.3249 0.0973 0.037 Uiso 1 1 calc R . .
C14 C 0.2601(4) -0.3953(4) -0.0573(3) 0.0343(8) Uani 1 1 d . . .
C15 C 0.1979(4) -0.4406(3) -0.1690(3) 0.0329(8) Uani 1 1 d . . .
H15 H 0.2399 -0.4685 -0.2214 0.040 Uiso 1 1 calc R . .
C16 C 0.0741(4) -0.4453(3) -0.2047(3) 0.0292(8) Uani 1 1 d . . .
C17 C -0.2179(4) -0.5026(4) -0.2096(3) 0.0337(8) Uani 1 1 d . . .
O17 O -0.2217(3) -0.6051(3) -0.2399(2) 0.0416(7) Uani 1 1 d . . .
C18 C -0.3333(4) -0.4734(5) -0.2246(4) 0.0547(12) Uani 1 1 d . . .
H181 H -0.4165 -0.5524 -0.2649 0.082 Uiso 1 1 calc R . .
H182 H -0.3234 -0.4269 -0.2670 0.082 Uiso 1 1 calc R . .
H183 H -0.3357 -0.4219 -0.1518 0.082 Uiso 1 1 calc R . .
C1 C 0.0169(4) -0.3064(3) 0.0731(3) 0.0305(8) Uani 1 1 d . . .
H11 H 0.0524 -0.3106 0.1404 0.037 Uiso 1 1 calc R . .
H12 H -0.0808 -0.3603 0.0432 0.037 Uiso 1 1 calc R . .
Br2 Br 0.25838(4) 0.11575(4) 0.03759(4) 0.03953(13) Uani 1 1 d . . .
O2 O -0.0719(2) -0.1701(2) 0.2365(2) 0.0294(5) Uani 1 1 d . . .
C21 C -0.0046(3) -0.1090(3) 0.1817(3) 0.0263(7) Uani 1 1 d . . .
C22 C 0.0167(3) 0.0145(3) 0.2144(3) 0.0293(8) Uani 1 1 d . . .
C23 C 0.0957(4) 0.0804(3) 0.1694(3) 0.0313(8) Uani 1 1 d . . .
H23 H 0.1127 0.1651 0.1900 0.038 Uiso 1 1 calc R . .
C24 C 0.1489(3) 0.0219(3) 0.0951(3) 0.0290(7) Uani 1 1 d . . .
C25 C 0.1235(4) -0.1025(3) 0.0609(3) 0.0302(8) Uani 1 1 d . . .
H25 H 0.1592 -0.1413 0.0077 0.036 Uiso 1 1 calc R . .
C26 C 0.0448(3) -0.1711(3) 0.1049(3) 0.0260(7) Uani 1 1 d . . .
C27 C -0.2070(4) -0.2411(4) 0.1917(4) 0.0418(10) Uani 1 1 d . . .
O27 O -0.2659(3) -0.2701(4) 0.0985(4) 0.0781(13) Uani 1 1 d . . .
C28 C -0.2629(5) -0.2779(4) 0.2711(4) 0.0488(11) Uani 1 1 d . . .
H281 H -0.3599 -0.3293 0.2371 0.073 Uiso 1 1 calc R . .
H282 H -0.2425 -0.2018 0.3390 0.073 Uiso 1 1 calc R . .
H283 H -0.2228 -0.3269 0.2893 0.073 Uiso 1 1 calc R . .
C2 C -0.0433(4) 0.0746(3) 0.2974(4) 0.0374(9) Uani 1 1 d . . .
H21 H -0.1390 0.0440 0.2591 0.045 Uiso 1 1 calc R . .
H22 H -0.0375 0.0479 0.3553 0.045 Uiso 1 1 calc R . .
Br3 Br 0.37917(4) 0.50263(4) 0.60318(4) 0.04280(13) Uani 1 1 d . . .
O3 O -0.1397(3) 0.2158(2) 0.2218(2) 0.0357(6) Uani 1 1 d . . .
C31 C -0.0221(3) 0.2853(3) 0.3152(3) 0.0300(8) Uani 1 1 d . . .
C32 C 0.0446(4) 0.4168(3) 0.3613(3) 0.0304(8) Uani 1 1 d . . .
C33 C 0.1654(4) 0.4791(3) 0.4466(3) 0.0297(8) Uani 1 1 d . . .
H33 H 0.2144 0.5683 0.4795 0.036 Uiso 1 1 calc R . .
C34 C 0.2153(4) 0.4132(4) 0.4842(3) 0.0353(8) Uani 1 1 d . . .
C35 C 0.1473(4) 0.2839(4) 0.4391(3) 0.0358(9) Uani 1 1 d . . .
H35 H 0.1824 0.2406 0.4672 0.043 Uiso 1 1 calc R . .
C36 C 0.0263(4) 0.2168(3) 0.3517(3) 0.0351(8) Uani 1 1 d . . .
C37 C -0.2553(4) 0.2106(3) 0.2417(4) 0.0372(9) Uani 1 1 d . . .
O37 O -0.2599(3) 0.2586(3) 0.3325(3) 0.0521(8) Uani 1 1 d . . .
C38 C -0.3697(4) 0.1371(4) 0.1356(4) 0.0506(11) Uani 1 1 d . . .
H381 H -0.4517 0.1344 0.1517 0.076 Uiso 1 1 calc R . .
H382 H -0.3802 0.0509 0.0966 0.076 Uiso 1 1 calc R . .
H383 H -0.3524 0.1777 0.0888 0.076 Uiso 1 1 calc R . .
C3 C -0.0103(4) 0.4932(3) 0.3268(3) 0.0312(8) Uani 1 1 d . . .
H31 H -0.0775 0.5020 0.3634 0.037 Uiso 1 1 calc R . .
H32 H 0.0637 0.5789 0.3571 0.037 Uiso 1 1 calc R . .
C1A C 0.4004(5) 0.1207(5) 0.4771(5) 0.0540(12) Uani 1 1 d . . .
C2A C 0.4652(5) 0.1327(4) 0.5796(5) 0.0594(14) Uani 1 1 d . . .
H2A H 0.5505 0.2020 0.6253 0.071 Uiso 1 1 calc R . .
C3A C 0.4060(5) 0.0450(4) 0.6138(4) 0.0524(12) Uani 1 1 d . . .
C4A C 0.2841(5) -0.0552(5) 0.5474(5) 0.0633(14) Uani 1 1 d . . .
H4A H 0.2436 -0.1158 0.5704 0.076 Uiso 1 1 calc R . .
C5A C 0.2214(5) -0.0690(6) 0.4507(6) 0.0735(17) Uani 1 1 d . . .
H5A H 0.1362 -0.1388 0.4061 0.088 Uiso 1 1 calc R . .
C6A C 0.2785(5) 0.0163(5) 0.4147(5) 0.0625(14) Uani 1 1 d . . .
H6A H 0.2324 0.0029 0.3446 0.075 Uiso 1 1 calc R . .
C11A C 0.4617(7) 0.2120(6) 0.4386(7) 0.088(2) Uani 1 1 d . . .
H11A H 0.4017 0.1869 0.3664 0.131 Uiso 1 1 calc R . .
H11B H 0.5469 0.2139 0.4313 0.131 Uiso 1 1 calc R . .
H11C H 0.4772 0.2962 0.4924 0.131 Uiso 1 1 calc R . .
C13A C 0.4788(7) 0.0637(6) 0.7253(5) 0.0839(19) Uani 1 1 d . . .
H13A H 0.4250 -0.0055 0.7379 0.126 Uiso 1 1 calc R . .
H13B H 0.4928 0.1442 0.7846 0.126 Uiso 1 1 calc R . .
H13C H 0.5653 0.0642 0.7251 0.126 Uiso 1 1 calc R . .

loop_
_atom_site_aniso_label
_atom_site_aniso_U_11
_atom_site_aniso_U_22
_atom_site_aniso_U_33
_atom_site_aniso_U_23
_atom_site_aniso_U_13
_atom_site_aniso_U_12
Br1 0.0307(2) 0.0664(3) 0.0552(3) 0.0265(2) 0.01054(19) 0.0292(2)
O1 0.0211(12) 0.0298(13) 0.0380(14) 0.0119(11) 0.0104(11) 0.0140(10)
C11 0.0236(16) 0.0227(16) 0.0305(18) 0.0107(14) 0.0081(14) 0.0126(13)
C12 0.0282(17) 0.0214(16) 0.0330(19) 0.0120(15) 0.0126(15) 0.0090(14)
C13 0.0267(18) 0.0290(18) 0.033(2) 0.0142(16) 0.0063(15) 0.0122(15)
C14 0.0246(18) 0.037(2) 0.041(2) 0.0167(18) 0.0083(16) 0.0165(16)
C15 0.0289(19) 0.0341(19) 0.040(2) 0.0163(17) 0.0140(16) 0.0186(16)
C16 0.0306(18) 0.0267(17) 0.0316(19) 0.0122(15) 0.0095(15) 0.0163(15)
C17 0.0260(18) 0.040(2) 0.035(2) 0.0184(18) 0.0078(16) 0.0152(16)
O17 0.0301(14) 0.0342(15) 0.0496(17) 0.0176(13) 0.0053(13) 0.0092(12)
C18 0.027(2) 0.056(3) 0.070(3) 0.021(2) 0.006(2) 0.021(2)
C1 0.0307(18) 0.0260(17) 0.033(2) 0.0123(16) 0.0127(16) 0.0119(15)
Br2 0.0411(2) 0.0318(2) 0.0466(2) 0.02007(18) 0.02384(19) 0.01209(17)
O2 0.0260(12) 0.0297(13) 0.0333(14) 0.0159(11) 0.0120(11) 0.0116(10)
C21 0.0209(16) 0.0276(17) 0.0284(18) 0.0125(15) 0.0072(14) 0.0102(14)
C22 0.0213(16) 0.0277(17) 0.034(2) 0.0101(16) 0.0097(15) 0.0103(14)
C23 0.0278(18) 0.0247(17) 0.040(2) 0.0141(16) 0.0117(16) 0.0117(15)
C24 0.0240(17) 0.0270(17) 0.0323(19) 0.0141(15) 0.0099(15) 0.0076(14)
C25 0.0285(18) 0.0307(18) 0.033(2) 0.0139(16) 0.0142(15) 0.0149(15)
C26 0.0192(16) 0.0234(16) 0.0304(18) 0.0111(14) 0.0057(14) 0.0073(13)
C27 0.0272(19) 0.049(2) 0.064(3) 0.038(2) 0.019(2) 0.0186(18)
O27 0.0241(16) 0.118(3) 0.099(3) 0.083(3) 0.0085(18) 0.0091(18)
C28 0.047(3) 0.048(2) 0.073(3) 0.040(2) 0.039(2) 0.024(2)
C2 0.036(2) 0.0317(19) 0.052(2) 0.0198(18) 0.0273(19) 0.0189(17)
Br3 0.0307(2) 0.0553(3) 0.0458(3) 0.0271(2) 0.00943(17) 0.02054(19)
O3 0.0306(14) 0.0325(14) 0.0334(14) 0.0063(12) 0.0109(11) 0.0137(11)
C31 0.0245(17) 0.0279(18) 0.032(2) 0.0085(16) 0.0109(15) 0.0122(14)
C32 0.0323(19) 0.0318(18) 0.0283(19) 0.0108(16) 0.0133(15) 0.0182(16)
C33 0.0287(18) 0.0284(18) 0.0263(18) 0.0085(15) 0.0083(15) 0.0122(15)
C34 0.0304(19) 0.047(2) 0.039(2) 0.0232(19) 0.0162(17) 0.0236(18)
C35 0.034(2) 0.038(2) 0.051(2) 0.0242(19) 0.0237(18) 0.0254(17)
C36 0.033(2) 0.0317(19) 0.044(2) 0.0158(18) 0.0196(18) 0.0180(16)
C37 0.0285(19) 0.0278(19) 0.044(2) 0.0090(18) 0.0106(17) 0.0105(16)
O37 0.0347(16) 0.0535(19) 0.0473(19) 0.0060(15) 0.0184(14) 0.0168(14)
C38 0.034(2) 0.048(3) 0.054(3) 0.015(2) 0.007(2) 0.014(2)
C3 0.035(2) 0.0324(19) 0.0269(19) 0.0118(16) 0.0101(16) 0.0193(16)
C1A 0.039(2) 0.050(3) 0.076(4) 0.025(3) 0.022(2) 0.026(2)
C2A 0.034(2) 0.039(2) 0.076(4) 0.002(2) 0.016(2) 0.016(2)
C3A 0.052(3) 0.046(3) 0.058(3) 0.017(2) 0.023(2) 0.028(2)
C4A 0.046(3) 0.058(3) 0.087(4) 0.032(3) 0.031(3) 0.024(2)
C5A 0.039(3) 0.075(4) 0.097(5) 0.044(4) 0.010(3) 0.016(3)
C6A 0.043(3) 0.069(3) 0.073(4) 0.035(3) 0.009(3) 0.025(3)
C11A 0.086(4) 0.077(4) 0.141(6) 0.064(4) 0.070(5) 0.052(4)
C13A 0.089(5) 0.066(4) 0.067(4) 0.016(3) 0.012(3) 0.026(3)

loop_
_atom_type_symbol
_atom_type_description
_atom_type_scat_dispersion_real
_atom_type_scat_dispersion_imag
_atom_type_scat_source
C C 0.0033 0.0016 'International Tables Vol C Tables 4.2.6.8 and 6.1.1.4'
H H 0.0000 0.0000 'International Tables Vol C Tables 4.2.6.8 and 6.1.1.4'
O O 0.0106 0.0060 'International Tables Vol C Tables 4.2.6.8 and 6.1.1.4'
Br Br -0.2901 2.4595 'International Tables Vol C Tables 4.2.6.8 and 6.1.1.4'

loop_
_geom_angle_atom_site_label_1
_geom_angle_atom_site_label_2
_geom_angle_atom_site_label_3
_geom_angle
_geom_angle_site_symmetry_1
_geom_angle_site_symmetry_3
_geom_angle_publ_flag
C17 O1 C11 118.0(3) . . ?
C12 C11 C16 123.6(3) . . ?
C12 C11 O1 116.1(3) . . ?
C16 C11 O1 120.1(3) . . ?
C13 C12 C11 118.0(3) . . ?
C13 C12 C1 120.2(3) . . ?
C11 C12 C1 121.7(3) . . ?
C12 C13 C14 119.7(4) . . ?
C15 C14 C13 121.4(3) . . ?
C15 C14 Br1 119.5(3) . . ?
C13 C14 Br1 119.0(3) . . ?
C14 C15 C16 120.1(4) . . ?
C11 C16 C15 117.3(3) . . ?
C11 C16 C3 124.1(3) . 2 ?
C15 C16 C3 118.7(3) . 2 ?
O17 C17 O1 122.5(3) . . ?
O17 C17 C18 127.3(4) . . ?
O1 C17 C18 110.3(3) . . ?
C12 C1 C26 113.0(3) . . ?
C27 O2 C21 118.8(3) . . ?
C26 C21 C22 123.8(3) . . ?
C26 C21 O2 118.7(3) . . ?
C22 C21 O2 117.3(3) . . ?
C21 C22 C23 117.7(3) . . ?
C21 C22 C2 120.4(3) . . ?
C23 C22 C2 121.9(3) . . ?
C24 C23 C22 119.6(3) . . ?
C23 C24 C25 121.9(3) . . ?
C23 C24 Br2 118.3(3) . . ?
C25 C24 Br2 119.8(3) . . ?
C24 C25 C26 119.8(3) . . ?
C21 C26 C25 117.1(3) . . ?
C21 C26 C1 120.8(3) . . ?
C25 C26 C1 122.2(3) . . ?
O27 C27 O2 121.2(4) . . ?
O27 C27 C28 127.9(4) . . ?
O2 C27 C28 110.8(4) . . ?
C36 C2 C22 112.4(3) . . ?
C37 O3 C31 116.9(3) . . ?
C36 C31 C32 123.2(3) . . ?
C36 C31 O3 117.3(3) . . ?
C32 C31 O3 119.3(3) . . ?
C33 C32 C31 116.9(3) . . ?
C33 C32 C3 119.2(3) . . ?
C31 C32 C3 123.8(3) . . ?
C34 C33 C32 120.9(3) . . ?
C35 C34 C33 121.5(4) . . ?
C35 C34 Br3 119.0(3) . . ?
C33 C34 Br3 119.5(3) . . ?
C34 C35 C36 119.7(3) . . ?
C31 C36 C35 117.8(3) . . ?
C31 C36 C2 122.6(4) . . ?
C35 C36 C2 119.6(3) . . ?
O37 C37 O3 122.6(4) . . ?
O37 C37 C38 126.6(4) . . ?
O3 C37 C38 110.8(4) . . ?
C16 C3 C32 118.6(3) 2 . ?
C6A C1A C2A 115.8(5) . . ?
C6A C1A C11A 122.1(6) . . ?
C2A C1A C11A 122.0(5) . . ?
C3A C2A C1A 121.0(4) . . ?
C4A C3A C2A 119.4(5) . . ?
C4A C3A C13A 121.7(5) . . ?
C2A C3A C13A 118.9(5) . . ?
C5A C4A C3A 120.8(5) . . ?
C4A C5A C6A 120.9(5) . . ?
C5A C6A C1A 122.1(5) . . ?

loop_
_geom_bond_atom_site_label_1
_geom_bond_atom_site_label_2
_geom_bond_distance
_geom_bond_site_symmetry_2
_geom_bond_publ_flag
Br1 C14 1.905(4) . ?
O1 C17 1.362(4) . ?
O1 C11 1.414(4) . ?
C11 C12 1.389(5) . ?
C11 C16 1.389(5) . ?
C12 C13 1.382(5) . ?
C12 C1 1.507(5) . ?
C13 C14 1.389(5) . ?
C14 C15 1.386(6) . ?
C15 C16 1.391(5) . ?
C16 C3 1.510(5) 2 ?
C17 O17 1.202(5) . ?
C17 C18 1.492(5) . ?
C1 C26 1.517(5) . ?
Br2 C24 1.899(3) . ?
O2 C27 1.363(5) . ?
O2 C21 1.408(4) . ?
C21 C26 1.385(5) . ?
C21 C22 1.390(5) . ?
C22 C23 1.395(5) . ?
C22 C2 1.516(5) . ?
C23 C24 1.377(5) . ?
C24 C25 1.385(5) . ?
C25 C26 1.403(5) . ?
C27 O27 1.203(6) . ?
C27 C28 1.494(6) . ?
C2 C36 1.508(5) . ?
Br3 C34 1.900(4) . ?
O3 C37 1.363(5) . ?
O3 C31 1.416(4) . ?
C31 C36 1.395(5) . ?
C31 C32 1.399(5) . ?
C32 C33 1.388(5) . ?
C32 C3 1.516(5) . ?
C33 C34 1.382(5) . ?
C34 C35 1.377(5) . ?
C35 C36 1.398(5) . ?
C37 O37 1.185(5) . ?
C37 C38 1.494(6) . ?
C3 C16 1.510(5) 2 ?
C1A C6A 1.376(7) . ?
C1A C2A 1.423(7) . ?
C1A C11A 1.472(8) . ?
C2A C3A 1.386(7) . ?
C3A C4A 1.365(7) . ?
C3A C13A 1.523(8) . ?
C4A C5A 1.333(8) . ?
C5A C6A 1.375(8) . ?

loop_
_geom_torsion_atom_site_label_1
_geom_torsion_atom_site_label_2
_geom_torsion_atom_site_label_3
_geom_torsion_atom_site_label_4
_geom_torsion
_geom_torsion_site_symmetry_1
_geom_torsion_site_symmetry_2
_geom_torsion_site_symmetry_3
_geom_torsion_site_symmetry_4
_geom_torsion_publ_flag
C17 O1 C11 C12 -110.6(4) . . . . ?
C17 O1 C11 C16 74.6(4) . . . . ?
C16 C11 C12 C13 0.3(5) . . . . ?
O1 C11 C12 C13 -174.3(3) . . . . ?
C16 C11 C12 C1 176.6(3) . . . . ?
O1 C11 C12 C1 1.9(5) . . . . ?
C11 C12 C13 C14 0.3(5) . . . . ?
C1 C12 C13 C14 -176.0(3) . . . . ?
C12 C13 C14 C15 -0.8(6) . . . . ?
C12 C13 C14 Br1 176.2(3) . . . . ?
C13 C14 C15 C16 0.5(6) . . . . ?
Br1 C14 C15 C16 -176.4(3) . . . . ?
C12 C11 C16 C15 -0.5(5) . . . . ?
O1 C11 C16 C15 173.9(3) . . . . ?
C12 C11 C16 C3 -179.3(3) . . . 2 ?
O1 C11 C16 C3 -4.9(5) . . . 2 ?
C14 C15 C16 C11 0.1(5) . . . . ?
C14 C15 C16 C3 178.9(3) . . . 2 ?
C11 O1 C17 O17 -3.8(5) . . . . ?
C11 O1 C17 C18 175.4(3) . . . . ?
C13 C12 C1 C26 95.7(4) . . . . ?
C11 C12 C1 C26 -80.5(4) . . . . ?
C27 O2 C21 C26 -91.7(4) . . . . ?
C27 O2 C21 C22 93.0(4) . . . . ?
C26 C21 C22 C23 -2.0(5) . . . . ?
O2 C21 C22 C23 173.2(3) . . . . ?
C26 C21 C22 C2 178.8(3) . . . . ?
O2 C21 C22 C2 -6.1(5) . . . . ?
C21 C22 C23 C24 0.2(5) . . . . ?
C2 C22 C23 C24 179.4(4) . . . . ?
C22 C23 C24 C25 1.8(6) . . . . ?
C22 C23 C24 Br2 -179.0(3) . . . . ?
C23 C24 C25 C26 -2.0(6) . . . . ?
Br2 C24 C25 C26 178.7(3) . . . . ?
C22 C21 C26 C25 1.7(5) . . . . ?
O2 C21 C26 C25 -173.4(3) . . . . ?
C22 C21 C26 C1 -179.8(3) . . . . ?
O2 C21 C26 C1 5.2(5) . . . . ?
C24 C25 C26 C21 0.3(5) . . . . ?
C24 C25 C26 C1 -178.2(3) . . . . ?
C12 C1 C26 C21 179.6(3) . . . . ?
C12 C1 C26 C25 -1.9(5) . . . . ?
C21 O2 C27 O27 13.0(6) . . . . ?
C21 O2 C27 C28 -169.4(3) . . . . ?
C21 C22 C2 C36 160.3(3) . . . . ?
C23 C22 C2 C36 -18.9(5) . . . . ?
C37 O3 C31 C36 103.1(4) . . . . ?
C37 O3 C31 C32 -81.2(4) . . . . ?
C36 C31 C32 C33 0.8(5) . . . . ?
O3 C31 C32 C33 -174.6(3) . . . . ?
C36 C31 C32 C3 -176.5(4) . . . . ?
O3 C31 C32 C3 8.1(5) . . . . ?
C31 C32 C33 C34 -0.8(5) . . . . ?
C3 C32 C33 C34 176.6(3) . . . . ?
C32 C33 C34 C35 -0.2(6) . . . . ?
C32 C33 C34 Br3 -178.7(3) . . . . ?
C33 C34 C35 C36 1.3(6) . . . . ?
Br3 C34 C35 C36 179.8(3) . . . . ?
C32 C31 C36 C35 0.2(6) . . . . ?
O3 C31 C36 C35 175.7(3) . . . . ?
C32 C31 C36 C2 -176.9(3) . . . . ?
O3 C31 C36 C2 -1.4(5) . . . . ?
C34 C35 C36 C31 -1.3(5) . . . . ?
C34 C35 C36 C2 175.9(3) . . . . ?
C22 C2 C36 C31 97.2(4) . . . . ?
C22 C2 C36 C35 -79.9(5) . . . . ?
C31 O3 C37 O37 -1.9(6) . . . . ?
C31 O3 C37 C38 178.6(3) . . . . ?
C33 C32 C3 C16 139.1(4) . . . 2 ?
C31 C32 C3 C16 -43.6(5) . . . 2 ?
C6A C1A C2A C3A -1.3(7) . . . . ?
C11A C1A C2A C3A -179.6(5) . . . . ?
C1A C2A C3A C4A 0.7(7) . . . . ?
C1A C2A C3A C13A -179.0(5) . . . . ?
C2A C3A C4A C5A -0.5(8) . . . . ?
C13A C3A C4A C5A 179.3(6) . . . . ?
C3A C4A C5A C6A 0.8(9) . . . . ?
C4A C5A C6A C1A -1.5(9) . . . . ?
C2A C1A C6A C5A 1.7(8) . . . . ?
C11A C1A C6A C5A 179.9(5) . . . . ?
